data_8103004
loop_
_publ_author_name
'Pavel S. Chizhov'
'Yurii Prots'
'Evgeny V. Antipov'

_publ_section_title
;
 Crystal structure of cerium platinum phosphide, CePt4P2
;
_journal_issue 4
_journal_name_full 'Zeitschrift f\"ur Kristallographie - New Crystal Structures'
_journal_page_first 331
_journal_volume 223
_journal_year 2008
_chemical_formula_sum 'Ce P2 Pt4'
_chemical_formula_weight 982.4
_chemical_name_systematic
; 
Cerium Platinum Phosphide
;
_space_group_IT_number 62
_symmetry_cell_setting orthorhombic
_symmetry_space_group_name_Hall '-P 2ac 2n'
_symmetry_space_group_name_H-M 'P n m a'
_cell_angle_alpha 90
_cell_angle_beta 90
_cell_angle_gamma 90
_cell_formula_units_Z 4
_cell_length_a 7.3172(4)
_cell_length_b 4.1731(5)
_cell_length_c 15.4210(14)
_cell_measurement_reflns_used 2224
_cell_measurement_temperature 295.1500
_cell_measurement_theta_max 31.5050
_cell_measurement_theta_min 2.6417
_cell_volume 470.89(8)
_computing_cell_refinement 'CrystalClear (Rigaku Corp., 2000)'
_computing_data_collection 'CrystalClear (Rigaku Corp., 2000)'
_computing_data_reduction 'CrystalClear (Rigaku Corp., 2000)'
_computing_molecular_graphics '(DIAMOND ver.2.1; Brandenburg, K., 1999)'
_computing_publication_material '(Jana2000; Petricek and Dusek, 2000)'
_computing_structure_refinement '(Jana2000; Petricek and Dusek, 2000)'
_computing_structure_solution '(SIR2000; Burla et al, 2003)'
_diffrn_ambient_temperature 295.1500
_diffrn_detector_area_resol_mean 14.6306
_diffrn_measurement_details
;
scan:
    Number of images: 400
               Slice: -120.0000 - 120.0000
         Image width: 0.6000
            Exp time: 50.0000
       Rotation axis: Phi
               Omega: 0.0000
                 Chi: 0.0000
                 Phi: 0.0000
                 XTD: 42.0900
              2theta: -20.0000
scan:
    Number of images: 100
               Slice: -35.0000 - 25.0000
         Image width: 0.6000
            Exp time: 50.0000
       Rotation axis: Omega
               Omega: 0.0000
                 Chi: -90.0000
                 Phi: -5.0000
                 XTD: 42.0900
              2theta: -20.0000

;
_diffrn_measurement_device
;
Mercury70 (2x2 bin mode)
;
_diffrn_measurement_device_details
;
AFC7: Eulerian 3-circle
;
_diffrn_measurement_method dtprofit.ref
_diffrn_orient_matrix_type d*Trek
_diffrn_orient_matrix_UB_11 0.2297
_diffrn_orient_matrix_UB_12 0.0309
_diffrn_orient_matrix_UB_13 -0.0608
_diffrn_orient_matrix_UB_21 0.0228
_diffrn_orient_matrix_UB_22 0.0638
_diffrn_orient_matrix_UB_23 0.1187
_diffrn_orient_matrix_UB_31 0.0149
_diffrn_orient_matrix_UB_32 -0.0567
_diffrn_orient_matrix_UB_33 0.0276
_diffrn_radiation_detector CCD
_diffrn_radiation_monochromator 'Graphite Monochromator'
_diffrn_radiation_source 'Sealed Tube'
_diffrn_radiation_type Molybdenum
_diffrn_radiation_wavelength 0.7107
_diffrn_reflns_av_R_equivalents 0.0350
_diffrn_reflns_number 3873
_diffrn_reflns_reduction_process 'Lp corrections applied'
_diffrn_reflns_theta_full 31.5050
_diffrn_reflns_theta_max 31.5050
_diffrn_reflns_theta_min 2.6417
_diffrn_source_current 40.0000
_diffrn_source_power 2.0000
_diffrn_source_voltage 50.0000
_exptl_absorpt_coefficient_mu 128.371
_exptl_absorpt_correction_T_max 1.0000
_exptl_absorpt_correction_T_min 0.3170
_exptl_absorpt_correction_type multi-scan
_exptl_crystal_colour Gray
_exptl_crystal_density_diffrn 13.853
_exptl_crystal_description Block
_exptl_crystal_F_000 1600
_exptl_crystal_size_max 0.2000
_exptl_crystal_size_mid 0.2000
_exptl_crystal_size_min 0.2000
_refine_diff_density_max 4.06
_refine_diff_density_min -4.66
_refine_ls_extinction_coef 59(2)
_refine_ls_extinction_method 'B-C type 1 Gaussian isotropic (Becker & Coppens, 1974)'
_refine_ls_goodness_of_fit_gt 1.56
_refine_ls_goodness_of_fit_ref 1.53
_refine_ls_number_parameters 44
_refine_ls_number_reflns 812
_refine_ls_R_factor_all 0.0300
_refine_ls_R_factor_gt 0.0230
_refine_ls_shift/su_max 0.0072
_refine_ls_shift/su_mean 0.0016
_refine_ls_structure_factor_coef F
_refine_ls_weighting_details w=1/\s^2^(F)
_refine_ls_weighting_scheme sigma
_refine_ls_wR_factor_gt 0.0207
_refine_ls_wR_factor_ref 0.0220
_reflns_number_gt 688
_reflns_number_total 812
_reflns_threshold_expression I>3\s(I)
_cod_data_source_file 409972.cff
_cod_data_source_block (I)
_cod_depositor_comments
;
The following automatic conversions were performed:
'_exptl_absorpt_correction_type' value 'Multi-scan' changed to
'multi-scan' according to
'/home/saulius/struct/CIF-dictionaries/cif_core.dic' dictionary named
'cif_core.dic' version 2.4.1 from 2010-06-29.

Automatic conversion script
Id: cif_fix_enum 1555 2011-01-17 13:19:09Z saulius 
;
_cod_original_sg_symbol_Hall '-P -2zac;-2xn'
_cod_original_formula_sum 'Ce1 P2 Pt4'
_cod_database_code 8103004

loop_
_symmetry_equiv_pos_site_id
_symmetry_equiv_pos_as_xyz
1 x,y,z
2 1/2+x,y,1/2-z
3 1/2-x,1/2+y,1/2+z
4 -x,1/2+y,-z
5 -x,-y,-z
6 1/2-x,-y,1/2+z
7 1/2+x,1/2-y,1/2-z
8 x,1/2-y,z

loop_
_atom_site_label
_atom_site_type_symbol
_atom_site_fract_x
_atom_site_fract_y
_atom_site_fract_z
_atom_site_adp_type
_atom_site_U_iso_or_equiv
_atom_site_symmetry_multiplicity
_atom_site_occupancy
_atom_site_calc_flag
_atom_site_refinement_flags
_atom_site_disorder_assembly
_atom_site_disorder_group
Ce Ce 0.85324(10) -0.25 0.68179(5) Uani 0.0065(2) 4 1 d . . .
Pt1 Pt 0.62422(7) -0.25 0.50214(4) Uani 0.00759(14) 4 1 d . . .
Pt2 Pt 0.96737(7) -0.25 0.44423(3) Uani 0.00631(14) 4 1 d . . .
Pt3 Pt 0.73630(7) -0.75 0.38001(3) Uani 0.00771(15) 4 1 d . . .
Pt4 Pt 0.48238(7) -0.25 0.32033(3) Uani 0.00663(14) 4 1 d . . .
P1 P 0.8121(5) -0.25 0.3085(2) Uani 0.0065(9) 4 1 d . . .
P2 P 0.7154(5) -0.75 0.5554(2) Uani 0.0062(9) 4 1 d . . .

loop_
_atom_site_aniso_label
_atom_site_aniso_type_symbol
_atom_site_aniso_U_11
_atom_site_aniso_U_22
_atom_site_aniso_U_33
_atom_site_aniso_U_12
_atom_site_aniso_U_13
_atom_site_aniso_U_23
Ce Ce 0.0097(3) 0.0057(3) 0.0042(4) 0 0.0002(3) 0
Pt1 Pt 0.0085(2) 0.0066(2) 0.0077(3) 0 -0.0003(2) 0
Pt2 Pt 0.0084(2) 0.0066(2) 0.0039(3) 0 -0.00006(18) 0
Pt3 Pt 0.0125(2) 0.0053(2) 0.0053(3) 0 -0.0001(2) 0
Pt4 Pt 0.0086(2) 0.0072(2) 0.0040(3) 0 -0.00024(19) 0
P1 P 0.0076(14) 0.0071(15) 0.0050(17) 0 0.0007(13) 0
P2 P 0.0076(16) 0.0059(15) 0.0050(18) 0 -0.0005(13) 0

loop_
_atom_type_symbol
_atom_type_scat_dispersion_real
_atom_type_scat_dispersion_imag
_atom_type_scat_source
Ce -0.199 2.664 'International Tables Vol C Tables  4.2.6.8 and 6.1.1.1'
Pt -1.679 8.478 'International Tables Vol C Tables  4.2.6.8 and 6.1.1.1'
P 0.104 0.096 'International Tables Vol C Tables  4.2.6.8 and 6.1.1.1'

loop_
_geom_bond_atom_site_label_1
_geom_bond_atom_site_label_2
_geom_bond_site_symmetry_1
_geom_bond_site_symmetry_2
_geom_bond_distance
_geom_bond_publ_flag
Pt1 Pt1 . 5_646 2.7682(4) yes
Pt1 Pt1 . 5_656 2.7682(4) yes
Pt1 Pt2 . . 2.6650(7) yes
Pt1 Pt3 . . 2.9281(5) yes
Pt1 Pt3 . 1_565 2.9281(5) yes
Pt1 Pt4 . . 2.9897(7) yes
Pt1 P2 . . 2.3393(16) yes
Pt1 P2 . 1_565 2.3393(16) yes
Pt1 P2 . 5_646 2.639(3) yes
Pt2 Pt2 . 5_746 2.7459(5) yes
Pt2 Pt2 . 5_756 2.7459(5) yes
Pt2 Pt3 . . 2.8624(5) yes
Pt2 Pt3 . 1_565 2.8624(5) yes
Pt2 P1 . . 2.382(4) yes
Pt2 P2 . 5_746 2.321(3) yes
Pt3 Pt4 . 1_545 2.9415(5) yes
Pt3 Pt4 . . 2.9415(5) yes
Pt3 P1 . 1_545 2.4244(19) yes
Pt3 P1 . . 2.4244(19) yes
Pt3 P2 . . 2.708(4) yes
Pt4 P1 . . 2.420(3) yes
Pt4 P1 . 2_455 2.345(4) yes
Pt4 P2 . 5_646 2.402(4) yes
